data_4001975
loop_
_publ_author_name
'Samal, Saroj L.'
'Pandey, Abhishek'
'Johnston, David C.'
'Corbett, John D.'
'Miller, Gordon J.'

_publ_section_title
;
 Taking Advantage of Gold&#x2019;s Electronegativity inR4Mn3--xAu10+x(R=
 Gd or Y; 0.2 &#x2264;x&#x2264; 1)
;
_journal_issue 10
_journal_name_full 'Chemistry of Materials'
_journal_page_first 3209
_journal_paper_doi 10.1021/cm500871c
_journal_volume 26
_journal_year 2014
_chemical_formula_sum 'Au3.67 Gd1.33 Mn0.67'
_chemical_formula_weight 968.50
_chemical_name_systematic
; 
 ? 
;
_space_group_IT_number 64
_symmetry_cell_setting orthorhombic
_symmetry_space_group_name_Hall '-C 2ac 2'
_symmetry_space_group_name_H-M 'C m c a'
_atom_sites_solution_primary direct
_atom_sites_solution_secondary difmap
_audit_creation_method SHELXL-97
_cell_angle_alpha 90.00
_cell_angle_beta 90.00
_cell_angle_gamma 90.00
_cell_formula_units_Z 12
_cell_length_a 13.5024(9)
_cell_length_b 9.9189(7)
_cell_length_c 10.0646(5)
_cell_measurement_reflns_used 1030
_cell_measurement_temperature 293(2)
_cell_measurement_theta_max 30.08
_cell_measurement_theta_min 3.02
_cell_volume 1347.94(15)
_computing_structure_refinement 'SHELXL-97 (Sheldrick, 1997)'
_computing_structure_solution 'SHELXS-97 (Sheldrick, 1990)'
_diffrn_ambient_temperature 293(2)
_diffrn_measured_fraction_theta_full 1.000
_diffrn_measured_fraction_theta_max 1.000
_diffrn_radiation_monochromator graphite
_diffrn_radiation_source 'fine-focus sealed tube'
_diffrn_radiation_type MoK\a
_diffrn_radiation_wavelength 0.71073
_diffrn_reflns_av_R_equivalents 0.0853
_diffrn_reflns_av_sigmaI/netI 0.0615
_diffrn_reflns_limit_h_max 16
_diffrn_reflns_limit_h_min -18
_diffrn_reflns_limit_k_max 13
_diffrn_reflns_limit_k_min -12
_diffrn_reflns_limit_l_max 11
_diffrn_reflns_limit_l_min -14
_diffrn_reflns_number 7740
_diffrn_reflns_theta_full 30.08
_diffrn_reflns_theta_max 30.08
_diffrn_reflns_theta_min 3.02
_exptl_absorpt_coefficient_mu 140.285
_exptl_absorpt_correction_T_max 0.04
_exptl_absorpt_correction_T_min 0.01
_exptl_absorpt_correction_type empirical
_exptl_absorpt_process_details SADABS
_exptl_crystal_colour metallic
_exptl_crystal_density_diffrn 14.317
_exptl_crystal_density_method 'not measured'
_exptl_crystal_description irregular
_exptl_crystal_F_000 4695
_exptl_crystal_size_max 0.05
_exptl_crystal_size_mid 0.04
_exptl_crystal_size_min 0.03
_refine_diff_density_max 3.171
_refine_diff_density_min -3.627
_refine_diff_density_rms 0.794
_refine_ls_extinction_coef 0.000146(10)
_refine_ls_extinction_expression Fc^*^=kFc[1+0.001xFc^2^\l^3^/sin(2\q)]^-1/4^
_refine_ls_extinction_method SHELXL
_refine_ls_goodness_of_fit_ref 1.010
_refine_ls_matrix_type full
_refine_ls_number_parameters 47
_refine_ls_number_reflns 1030
_refine_ls_number_restraints 0
_refine_ls_restrained_S_all 1.010
_refine_ls_R_factor_all 0.0577
_refine_ls_R_factor_gt 0.0361
_refine_ls_shift/su_max 0.001
_refine_ls_shift/su_mean 0.000
_refine_ls_structure_factor_coef Fsqd
_refine_ls_weighting_details 'calc w=1/[\s^2^(Fo^2^)+(0.0217P)^2^+0.0000P] where P=(Fo^2^+2Fc^2^)/3'
_refine_ls_weighting_scheme calc
_refine_ls_wR_factor_gt 0.0638
_refine_ls_wR_factor_ref 0.0698
_reflns_number_gt 769
_reflns_number_total 1030
_reflns_threshold_expression >2sigma(I)
_cod_data_source_file cm500871c_si_003.cif
_cod_data_source_block Gd4Mn2Au11
_cod_depositor_comments
;
The following automatic conversions were performed:

'_symmetry_cell_setting' value 'Orthorhombic' changed to
'orthorhombic' according to
/usr/data/users/saulius/crontab/automatic-downloads/rss-feeds/ACS/lib/dictionaries/cif_core.dic
dictionary named 'cif_core.dic' version 2.4.2 from 2011-04-26.

Automatic conversion script
Id: cif_fix_values 2281 2013-09-26 08:29:07Z andrius 

 Adding full bibliography for 4001972--4001978.cif.
;
_cod_original_sg_symbol_H-M 'C mca'
_cod_database_code 4001975

loop_
_symmetry_equiv_pos_as_xyz
'x, y, z'
'-x, -y+1/2, z+1/2'
'-x, y+1/2, -z+1/2'
'x, -y, -z'
'x+1/2, y+1/2, z'
'-x+1/2, -y+1, z+1/2'
'-x+1/2, y+1, -z+1/2'
'x+1/2, -y+1/2, -z'
'-x, -y, -z'
'x, y-1/2, -z-1/2'
'x, -y-1/2, z-1/2'
'-x, y, z'
'-x+1/2, -y+1/2, -z'
'x+1/2, y, -z-1/2'
'x+1/2, -y, z-1/2'
'-x+1/2, y+1/2, z'

loop_
_atom_site_label
_atom_site_type_symbol
_atom_site_fract_x
_atom_site_fract_y
_atom_site_fract_z
_atom_site_U_iso_or_equiv
_atom_site_adp_type
_atom_site_occupancy
_atom_site_symmetry_multiplicity
_atom_site_calc_flag
_atom_site_refinement_flags
Au1 Au 0.14046(5) 0.03092(7) 0.20616(6) 0.01848(19) Uani 1 1 d .
Au2 Au 0.36122(5) 0.29487(7) 0.02049(6) 0.01919(19) Uani 1 1 d .
Au3 Au 0.0000 0.09739(9) 0.40382(8) 0.0142(2) Uani 1 2 d S
Gd1 Gd 0.0000 0.30332(12) 0.20287(10) 0.0163(3) Uani 1 2 d S
Gd2 Gd 0.30087(8) 0.0000 0.0000 0.0161(3) Uani 1 2 d S
Mn4 Mn 0.2500 0.28043(16) 0.2500 0.0209(6) Uani 0.512(6) 2 d SP
Au4 Au 0.2500 0.28043(16) 0.2500 0.0209(6) Uani 0.488(6) 2 d SP
Mn5 Mn 0.0000 0.0000 0.0000 0.0165(11) Uani 1 4 d S

loop_
_atom_site_aniso_label
_atom_site_aniso_U_11
_atom_site_aniso_U_22
_atom_site_aniso_U_33
_atom_site_aniso_U_23
_atom_site_aniso_U_13
_atom_site_aniso_U_12
Au1 0.0179(3) 0.0214(4) 0.0162(3) -0.0004(3) 0.0026(3) -0.0014(3)
Au2 0.0196(4) 0.0161(4) 0.0219(3) 0.0025(3) 0.0021(3) 0.0040(3)
Au3 0.0122(4) 0.0147(5) 0.0158(4) 0.0010(4) 0.000 0.000
Gd1 0.0193(6) 0.0151(7) 0.0147(5) 0.0015(5) 0.000 0.000
Gd2 0.0127(5) 0.0175(7) 0.0181(5) -0.0023(5) 0.000 0.000
Mn4 0.0203(9) 0.0207(10) 0.0218(8) 0.000 0.0060(7) 0.000
Au4 0.0203(9) 0.0207(10) 0.0218(8) 0.000 0.0060(7) 0.000
Mn5 0.008(2) 0.024(3) 0.017(2) 0.000(2) 0.000 0.000

loop_
_atom_type_symbol
_atom_type_description
_atom_type_scat_dispersion_real
_atom_type_scat_dispersion_imag
_atom_type_scat_source
Mn Mn 0.3368 0.7283 'International Tables Vol C Tables 4.2.6.8 and 6.1.1.4'
Gd Gd -0.1653 3.9035 'International Tables Vol C Tables 4.2.6.8 and 6.1.1.4'
Au Au -2.0133 8.8022 'International Tables Vol C Tables 4.2.6.8 and 6.1.1.4'

loop_
_geom_angle_atom_site_label_1
_geom_angle_atom_site_label_2
_geom_angle_atom_site_label_3
_geom_angle
_geom_angle_site_symmetry_1
_geom_angle_site_symmetry_3
Au3 Au1 Mn5 95.26(2) . .
Au3 Au1 Au2 114.51(3) . 13
Mn5 Au1 Au2 58.352(19) . 13
Au3 Au1 Mn4 92.05(3) . .
Mn5 Au1 Mn4 122.90(3) . .
Au2 Au1 Mn4 67.19(2) 13 .
Au3 Au1 Au4 115.55(3) . 10_556
Mn5 Au1 Au4 110.96(3) . 10_556
Au2 Au1 Au4 129.58(3) 13 10_556
Mn4 Au1 Au4 116.20(2) . 10_556
Au3 Au1 Mn4 115.55(3) . 10_556
Mn5 Au1 Mn4 110.96(3) . 10_556
Au2 Au1 Mn4 129.58(3) 13 10_556
Mn4 Au1 Mn4 116.20(2) . 10_556
Au4 Au1 Mn4 0.00(3) 10_556 10_556
Au3 Au1 Au2 128.04(3) . 16_545
Mn5 Au1 Au2 56.801(18) . 16_545
Au2 Au1 Au2 88.55(3) 13 16_545
Mn4 Au1 Au2 139.58(3) . 16_545
Au4 Au1 Au2 55.53(2) 10_556 16_545
Mn4 Au1 Au2 55.53(2) 10_556 16_545
Au3 Au1 Gd2 171.93(3) . .
Mn5 Au1 Gd2 88.04(2) . .
Au2 Au1 Gd2 61.22(2) 13 .
Mn4 Au1 Gd2 79.99(2) . .
Au4 Au1 Gd2 69.767(17) 10_556 .
Mn4 Au1 Gd2 69.767(17) 10_556 .
Au2 Au1 Gd2 59.78(2) 16_545 .
Au3 Au1 Gd2 61.28(3) . 6_545
Mn5 Au1 Gd2 150.13(3) . 6_545
Au2 Au1 Gd2 145.93(3) 13 6_545
Mn4 Au1 Gd2 78.97(2) . 6_545
Au4 Au1 Gd2 68.910(19) 10_556 6_545
Mn4 Au1 Gd2 68.910(19) 10_556 6_545
Au2 Au1 Gd2 121.57(3) 16_545 6_545
Gd2 Au1 Gd2 117.80(2) . 6_545
Au3 Au1 Au1 116.22(3) . 7_545
Mn5 Au1 Au1 148.48(3) . 7_545
Au2 Au1 Au1 103.62(3) 13 7_545
Mn4 Au1 Au1 58.05(2) . 7_545
Au4 Au1 Au1 58.15(2) 10_556 7_545
Mn4 Au1 Au1 58.15(2) 10_556 7_545
Au2 Au1 Au1 100.69(2) 16_545 7_545
Gd2 Au1 Au1 60.55(3) . 7_545
Gd2 Au1 Au1 58.57(3) 6_545 7_545
Au3 Au1 Gd1 63.23(3) . 10_556
Mn5 Au1 Gd1 74.12(2) . 10_556
Au2 Au1 Gd1 132.30(3) 13 10_556
Mn4 Au1 Gd1 152.51(3) . 10_556
Au4 Au1 Gd1 69.19(3) 10_556 10_556
Mn4 Au1 Gd1 69.19(3) 10_556 10_556
Au2 Au1 Gd1 66.97(3) 16_545 10_556
Gd2 Au1 Gd1 124.82(3) . 10_556
Gd2 Au1 Gd1 78.48(3) 6_545 10_556
Au1 Au1 Gd1 120.26(2) 7_545 10_556
Mn4 Au2 Mn5 117.91(4) . 5
Mn4 Au2 Au3 95.72(3) . 14_556
Mn5 Au2 Au3 94.64(2) 5 14_556
Mn4 Au2 Au1 133.98(4) . 13
Mn5 Au2 Au1 60.210(19) 5 13
Au3 Au2 Au1 129.86(3) 14_556 13
Mn4 Au2 Gd2 72.25(3) . 13
Mn5 Au2 Gd2 89.44(3) 5 13
Au3 Au2 Gd2 167.79(3) 14_556 13
Au1 Au2 Gd2 61.91(2) 13 13
Mn4 Au2 Au1 60.93(4) . 16
Mn5 Au2 Au1 58.545(19) 5 16
Au3 Au2 Au1 112.33(3) 14_556 16
Au1 Au2 Au1 91.45(3) 13 16
Gd2 Au2 Au1 60.43(2) 13 16
Mn4 Au2 Gd2 82.02(4) . .
Mn5 Au2 Gd2 151.75(3) 5 .
Au3 Au2 Gd2 61.83(3) 14_556 .
Au1 Au2 Gd2 121.61(3) 13 .
Gd2 Au2 Gd2 116.91(2) 13 .
Au1 Au2 Gd2 142.32(3) 16 .
Mn4 Au2 Gd1 157.60(5) . 13
Mn5 Au2 Gd1 76.53(2) 5 13
Au3 Au2 Gd1 64.74(3) 14_556 13
Au1 Au2 Gd1 67.33(3) 13 13
Gd2 Au2 Gd1 127.46(3) 13 13
Au1 Au2 Gd1 134.91(3) 16 13
Gd2 Au2 Gd1 79.04(3) . 13
Mn4 Au2 Au2 64.99(2) . 13
Mn5 Au2 Au2 147.05(4) 5 13
Au3 Au2 Au2 118.16(4) 14_556 13
Au1 Au2 Au2 93.36(3) 13 13
Gd2 Au2 Au2 59.19(3) 13 13
Au1 Au2 Au2 107.12(3) 16 13
Gd2 Au2 Au2 57.72(3) . 13
Gd1 Au2 Au2 113.17(3) 13 13
Mn4 Au2 Au4 116.43(2) . 13
Mn5 Au2 Au4 115.17(3) 5 13
Au3 Au2 Au4 112.36(4) 14_556 13
Au1 Au2 Au4 57.23(3) 13 13
Gd2 Au2 Au4 75.93(3) 13 13
Au1 Au2 Au4 135.24(4) 16 13
Gd2 Au2 Au4 65.92(3) . 13
Gd1 Au2 Au4 65.86(2) 13 13
Au2 Au2 Au4 51.44(2) 13 13
Mn4 Au2 Mn4 116.43(2) . 13
Mn5 Au2 Mn4 115.17(3) 5 13
Au3 Au2 Mn4 112.36(4) 14_556 13
Au1 Au2 Mn4 57.23(3) 13 13
Gd2 Au2 Mn4 75.93(3) 13 13
Au1 Au2 Mn4 135.24(4) 16 13
Gd2 Au2 Mn4 65.92(3) . 13
Gd1 Au2 Mn4 65.86(2) 13 13
Au2 Au2 Mn4 51.44(2) 13 13
Au4 Au2 Mn4 0.0 13 13
Au3 Au3 Au2 107.45(4) 9_556 7_545
Au3 Au3 Au2 107.45(4) 9_556 14_456
Au2 Au3 Au2 83.44(4) 7_545 14_456
Au3 Au3 Au1 109.48(4) 9_556 12
Au2 Au3 Au1 143.06(4) 7_545 12
Au2 Au3 Au1 84.62(2) 14_456 12
Au3 Au3 Au1 109.48(4) 9_556 .
Au2 Au3 Au1 84.62(2) 7_545 .
Au2 Au3 Au1 143.06(4) 14_456 .
Au1 Au3 Au1 84.29(3) 12 .
Au3 Au3 Gd1 179.66(6) 9_556 .
Au2 Au3 Gd1 72.31(3) 7_545 .
Au2 Au3 Gd1 72.31(3) 14_456 .
Au1 Au3 Gd1 70.76(3) 12 .
Au1 Au3 Gd1 70.76(3) . .
Au3 Au3 Gd2 63.041(18) 9_556 14_456
Au2 Au3 Gd2 136.81(3) 7_545 14_456
Au2 Au3 Gd2 62.791(17) 14_456 14_456
Au1 Au3 Gd2 63.454(17) 12 14_456
Au1 Au3 Gd2 138.52(3) . 14_456
Gd1 Au3 Gd2 116.959(18) . 14_456
Au3 Au3 Gd2 63.041(18) 9_556 6_545
Au2 Au3 Gd2 62.791(17) 7_545 6_545
Au2 Au3 Gd2 136.81(3) 14_456 6_545
Au1 Au3 Gd2 138.52(3) 12 6_545
Au1 Au3 Gd2 63.454(17) . 6_545
Gd1 Au3 Gd2 116.959(18) . 6_545
Gd2 Au3 Gd2 126.08(4) 14_456 6_545
Au3 Au3 Gd1 65.27(4) 9_556 10_556
Au2 Au3 Gd1 138.269(19) 7_545 10_556
Au2 Au3 Gd1 138.269(19) 14_456 10_556
Au1 Au3 Gd1 62.48(3) 12 10_556
Au1 Au3 Gd1 62.48(3) . 10_556
Gd1 Au3 Gd1 115.07(3) . 10_556
Gd2 Au3 Gd1 79.07(2) 14_456 10_556
Gd2 Au3 Gd1 79.07(2) 6_545 10_556
Au3 Au3 Gd1 63.06(4) 9_556 2
Au2 Au3 Gd1 61.74(3) 7_545 2
Au2 Au3 Gd1 61.74(3) 14_456 2
Au1 Au3 Gd1 137.856(17) 12 2
Au1 Au3 Gd1 137.856(17) . 2
Gd1 Au3 Gd1 116.60(3) . 2
Gd2 Au3 Gd1 78.147(19) 14_456 2
Gd2 Au3 Gd1 78.147(19) 6_545 2
Gd1 Au3 Gd1 128.33(3) 10_556 2
Au3 Gd1 Au2 106.76(4) . 8_455
Au3 Gd1 Au2 106.76(4) . 13
Au2 Gd1 Au2 74.82(4) 8_455 13
Au3 Gd1 Au1 108.12(3) . 10_566
Au2 Gd1 Au1 145.11(4) 8_455 10_566
Au2 Gd1 Au1 94.23(2) 13 10_566
Au3 Gd1 Au1 108.12(3) . 3
Au2 Gd1 Au1 94.23(2) 8_455 3
Au2 Gd1 Au1 145.11(4) 13 3
Au1 Gd1 Au1 75.80(4) 10_566 3
Au3 Gd1 Au3 155.49(4) . 10_566
Au2 Gd1 Au3 92.55(3) 8_455 10_566
Au2 Gd1 Au3 92.55(3) 13 10_566
Au1 Gd1 Au3 54.28(2) 10_566 10_566
Au1 Gd1 Au3 54.28(2) 3 10_566
Au3 Gd1 Au3 152.84(5) . 2_554
Au2 Gd1 Au3 53.52(2) 8_455 2_554
Au2 Gd1 Au3 53.52(2) 13 2_554
Au1 Gd1 Au3 93.12(3) 10_566 2_554
Au1 Gd1 Au3 93.12(3) 3 2_554
Au3 Gd1 Au3 51.67(3) 10_566 2_554
Au3 Gd1 Au1 53.94(2) . 12
Au2 Gd1 Au1 53.12(2) 8_455 12
Au2 Gd1 Au1 95.62(4) 13 12
Au1 Gd1 Au1 161.51(4) 10_566 12
Au1 Gd1 Au1 104.04(2) 3 12
Au3 Gd1 Au1 140.49(2) 10_566 12
Au3 Gd1 Au1 105.31(3) 2_554 12
Au3 Gd1 Au1 53.94(2) . .
Au2 Gd1 Au1 95.62(4) 8_455 .
Au2 Gd1 Au1 53.12(2) 13 .
Au1 Gd1 Au1 104.04(2) 10_566 .
Au1 Gd1 Au1 161.51(4) 3 .
Au3 Gd1 Au1 140.49(2) 10_566 .
Au3 Gd1 Au1 105.31(3) 2_554 .
Au1 Gd1 Au1 70.13(3) 12 .
Au3 Gd1 Au2 53.04(2) . 7_545
Au2 Gd1 Au2 159.34(4) 8_455 7_545
Au2 Gd1 Au2 104.92(2) 13 7_545
Au1 Gd1 Au2 55.21(2) 10_566 7_545
Au1 Gd1 Au2 96.61(3) 3 7_545
Au3 Gd1 Au2 108.05(3) 10_566 7_545
Au3 Gd1 Au2 142.75(2) 2_554 7_545
Au1 Gd1 Au2 106.97(4) 12 7_545
Au1 Gd1 Au2 69.55(2) . 7_545
Au3 Gd1 Au2 53.04(2) . 14_456
Au2 Gd1 Au2 104.92(2) 8_455 14_456
Au2 Gd1 Au2 159.34(4) 13 14_456
Au1 Gd1 Au2 96.61(3) 10_566 14_456
Au1 Gd1 Au2 55.21(2) 3 14_456
Au3 Gd1 Au2 108.05(3) 10_566 14_456
Au3 Gd1 Au2 142.75(2) 2_554 14_456
Au1 Gd1 Au2 69.55(2) 12 14_456
Au1 Gd1 Au2 106.97(4) . 14_456
Au2 Gd1 Au2 67.86(3) 7_545 14_456
Au2 Gd2 Au2 86.12(4) 16_545 13
Au2 Gd2 Au1 56.87(2) 16_545 4
Au2 Gd2 Au1 59.79(3) 13 4
Au2 Gd2 Au1 59.79(3) 16_545 .
Au2 Gd2 Au1 56.87(2) 13 .
Au1 Gd2 Au1 88.16(4) 4 .
Au2 Gd2 Au3 147.85(2) 16_545 14_556
Au2 Gd2 Au3 117.12(2) 13 14_556
Au1 Gd2 Au3 153.34(3) 4 14_556
Au1 Gd2 Au3 112.76(2) . 14_556
Au2 Gd2 Au3 117.12(2) 16_545 6_544
Au2 Gd2 Au3 147.85(2) 13 6_544
Au1 Gd2 Au3 112.76(2) 4 6_544
Au1 Gd2 Au3 153.34(3) . 6_544
Au3 Gd2 Au3 53.92(4) 14_556 6_544
Au2 Gd2 Au2 147.55(4) 16_545 .
Au2 Gd2 Au2 63.09(2) 13 .
Au1 Gd2 Au2 109.68(2) 4 .
Au1 Gd2 Au2 92.75(2) . .
Au3 Gd2 Au2 55.38(2) 14_556 .
Au3 Gd2 Au2 95.21(3) 6_544 .
Au2 Gd2 Au2 63.09(2) 16_545 4
Au2 Gd2 Au2 147.55(4) 13 4
Au1 Gd2 Au2 92.75(2) 4 4
Au1 Gd2 Au2 109.68(2) . 4
Au3 Gd2 Au2 95.21(3) 14_556 4
Au3 Gd2 Au2 55.38(2) 6_544 4
Au2 Gd2 Au2 148.94(5) . 4
Au2 Gd2 Au1 100.93(2) 16_545 7_545
Au2 Gd2 Au1 100.75(2) 13 7_545
Au1 Gd2 Au1 148.93(4) 4 7_545
Au1 Gd2 Au1 60.88(2) . 7_545
Au3 Gd2 Au1 55.26(2) 14_556 7_545
Au3 Gd2 Au1 96.37(3) 6_544 7_545
Au2 Gd2 Au1 76.71(2) . 7_545
Au2 Gd2 Au1 95.28(2) 4 7_545
Au2 Gd2 Au1 100.75(2) 16_545 6_544
Au2 Gd2 Au1 100.93(2) 13 6_544
Au1 Gd2 Au1 60.88(2) 4 6_544
Au1 Gd2 Au1 148.93(4) . 6_544
Au3 Gd2 Au1 96.37(3) 14_556 6_544
Au3 Gd2 Au1 55.26(2) 6_544 6_544
Au2 Gd2 Au1 95.28(2) . 6_544
Au2 Gd2 Au1 76.71(2) 4 6_544
Au1 Gd2 Au1 150.16(5) 7_545 6_544
Au2 Gd2 Au4 109.79(3) 16_545 13
Au2 Gd2 Au4 50.651(18) 13 13
Au1 Gd2 Au4 53.87(2) 4 13
Au1 Gd2 Au4 107.41(3) . 13
Au3 Gd2 Au4 102.27(3) 14_556 13
Au3 Gd2 Au4 98.50(2) 6_544 13
Au2 Gd2 Au4 59.22(2) . 13
Au2 Gd2 Au4 128.31(2) 4 13
Au1 Gd2 Au4 134.42(3) 7_545 13
Au1 Gd2 Au4 53.43(2) 6_544 13
Au2 Gd2 Mn4 109.79(3) 16_545 13
Au2 Gd2 Mn4 50.651(18) 13 13
Au1 Gd2 Mn4 53.87(2) 4 13
Au1 Gd2 Mn4 107.41(3) . 13
Au3 Gd2 Mn4 102.27(3) 14_556 13
Au3 Gd2 Mn4 98.50(2) 6_544 13
Au2 Gd2 Mn4 59.22(2) . 13
Au2 Gd2 Mn4 128.31(2) 4 13
Au1 Gd2 Mn4 134.42(3) 7_545 13
Au1 Gd2 Mn4 53.43(2) 6_544 13
Au4 Gd2 Mn4 0.00(4) 13 13
Au2 Mn4 Au2 174.05(7) . 7_545
Au2 Mn4 Au1 101.15(4) . .
Au2 Mn4 Au1 83.95(3) 7_545 .
Au2 Mn4 Au1 83.95(3) . 7_545
Au2 Mn4 Au1 101.15(4) 7_545 7_545
Au1 Mn4 Au1 63.90(4) . 7_545
Au2 Mn4 Au1 63.54(3) . 16
Au2 Mn4 Au1 110.95(5) 7_545 16
Au1 Mn4 Au1 162.62(2) . 16
Au1 Mn4 Au1 119.15(2) 7_545 16
Au2 Mn4 Au1 110.95(5) . 10_566
Au2 Mn4 Au1 63.54(3) 7_545 10_566
Au1 Mn4 Au1 119.15(2) . 10_566
Au1 Mn4 Au1 162.62(2) 7_545 10_566
Au1 Mn4 Au1 63.70(4) 16 10_566
Au2 Mn4 Au2 63.57(2) . 13
Au2 Mn4 Au2 117.99(2) 7_545 13
Au1 Mn4 Au2 55.59(2) . 13
Au1 Mn4 Au2 99.71(4) 7_545 13
Au1 Mn4 Au2 107.91(3) 16 13
Au1 Mn4 Au2 95.13(3) 10_566 13
Au2 Mn4 Au2 117.99(2) . 11_566
Au2 Mn4 Au2 63.57(2) 7_545 11_566
Au1 Mn4 Au2 99.71(4) . 11_566
Au1 Mn4 Au2 55.59(2) 7_545 11_566
Au1 Mn4 Au2 95.13(3) 16 11_566
Au1 Mn4 Au2 107.91(3) 10_566 11_566
Au2 Mn4 Au2 152.98(6) 13 11_566
Au2 Mn4 Gd2 118.47(4) . 10_566
Au2 Mn4 Gd2 57.10(2) 7_545 10_566
Au1 Mn4 Gd2 139.32(2) . 10_566
Au1 Mn4 Gd2 109.228(19) 7_545 10_566
Au1 Mn4 Gd2 57.66(3) 16 10_566
Au1 Mn4 Gd2 56.36(3) 10_566 10_566
Au2 Mn4 Gd2 151.06(5) 13 10_566
Au2 Mn4 Gd2 54.853(17) 11_566 10_566
Au2 Mn4 Gd2 57.10(2) . 13
Au2 Mn4 Gd2 118.47(4) 7_545 13
Au1 Mn4 Gd2 109.228(19) . 13
Au1 Mn4 Gd2 139.32(2) 7_545 13
Au1 Mn4 Gd2 56.36(3) 16 13
Au1 Mn4 Gd2 57.66(3) 10_566 13
Au2 Mn4 Gd2 54.853(17) 13 13
Au2 Mn4 Gd2 151.06(5) 11_566 13
Gd2 Mn4 Gd2 100.28(4) 10_566 13
Au2 Mn4 Gd1 64.85(2) . 14_556
Au2 Mn4 Gd1 114.72(2) 7_545 14_556
Au1 Mn4 Gd1 125.34(5) . 14_556
Au1 Mn4 Gd1 62.25(3) 7_545 14_556
Au1 Mn4 Gd1 57.65(3) 16 14_556
Au1 Mn4 Gd1 114.98(5) 10_566 14_556
Au2 Mn4 Gd1 126.71(2) 13 14_556
Au2 Mn4 Gd1 55.48(2) 11_566 14_556
Gd2 Mn4 Gd1 69.81(3) 10_566 14_556
Gd2 Mn4 Gd1 105.07(4) 13 14_556
Au2 Mn4 Gd1 114.72(2) . .
Au2 Mn4 Gd1 64.85(2) 7_545 .
Au1 Mn4 Gd1 62.25(3) . .
Au1 Mn4 Gd1 125.34(5) 7_545 .
Au1 Mn4 Gd1 114.98(5) 16 .
Au1 Mn4 Gd1 57.65(3) 10_566 .
Au2 Mn4 Gd1 55.48(2) 13 .
Au2 Mn4 Gd1 126.71(2) 11_566 .
Gd2 Mn4 Gd1 105.07(4) 10_566 .
Gd2 Mn4 Gd1 69.81(3) 13 .
Gd1 Mn4 Gd1 172.38(7) 14_556 .
Au2 Mn5 Au2 180.00(4) 13 5_445
Au2 Mn5 Au2 95.00(3) 13 16_545
Au2 Mn5 Au2 85.00(3) 5_445 16_545
Au2 Mn5 Au2 85.00(3) 13 8_455
Au2 Mn5 Au2 95.00(3) 5_445 8_455
Au2 Mn5 Au2 180.00(3) 16_545 8_455
Au2 Mn5 Au1 118.562(19) 13 9
Au2 Mn5 Au1 61.438(19) 5_445 9
Au2 Mn5 Au1 115.35(2) 16_545 9
Au2 Mn5 Au1 64.65(2) 8_455 9
Au2 Mn5 Au1 61.438(19) 13 .
Au2 Mn5 Au1 118.562(19) 5_445 .
Au2 Mn5 Au1 64.65(2) 16_545 .
Au2 Mn5 Au1 115.35(2) 8_455 .
Au1 Mn5 Au1 180.00(4) 9 .
Au2 Mn5 Au1 115.35(2) 13 12
Au2 Mn5 Au1 64.65(2) 5_445 12
Au2 Mn5 Au1 118.562(19) 16_545 12
Au2 Mn5 Au1 61.438(19) 8_455 12
Au1 Mn5 Au1 95.76(3) 9 12
Au1 Mn5 Au1 84.24(3) . 12
Au2 Mn5 Au1 64.65(2) 13 4
Au2 Mn5 Au1 115.35(2) 5_445 4
Au2 Mn5 Au1 61.438(19) 16_545 4
Au2 Mn5 Au1 118.562(19) 8_455 4
Au1 Mn5 Au1 84.24(3) 9 4
Au1 Mn5 Au1 95.76(3) . 4
Au1 Mn5 Au1 180.00(2) 12 4
Au2 Mn5 Gd1 117.584(18) 13 10_556
Au2 Mn5 Gd1 62.416(18) 5_445 10_556
Au2 Mn5 Gd1 62.416(18) 16_545 10_556
Au2 Mn5 Gd1 117.584(18) 8_455 10_556
Au1 Mn5 Gd1 123.732(18) 9 10_556
Au1 Mn5 Gd1 56.268(18) . 10_556
Au1 Mn5 Gd1 56.268(18) 12 10_556
Au1 Mn5 Gd1 123.732(18) 4 10_556
Au2 Mn5 Gd1 62.416(18) 13 2_554
Au2 Mn5 Gd1 117.584(18) 5_445 2_554
Au2 Mn5 Gd1 117.584(18) 16_545 2_554
Au2 Mn5 Gd1 62.416(18) 8_455 2_554
Au1 Mn5 Gd1 56.268(18) 9 2_554
Au1 Mn5 Gd1 123.732(18) . 2_554
Au1 Mn5 Gd1 123.732(18) 12 2_554
Au1 Mn5 Gd1 56.268(18) 4 2_554
Gd1 Mn5 Gd1 180.00(3) 10_556 2_554
Au2 Mn5 Gd1 55.582(17) 13 .
Au2 Mn5 Gd1 124.418(17) 5_445 .
Au2 Mn5 Gd1 124.418(17) 16_545 .
Au2 Mn5 Gd1 55.582(17) 8_455 .
Au1 Mn5 Gd1 120.118(18) 9 .
Au1 Mn5 Gd1 59.882(18) . .
Au1 Mn5 Gd1 59.882(18) 12 .
Au1 Mn5 Gd1 120.118(18) 4 .
Gd1 Mn5 Gd1 88.956(8) 10_556 .
Gd1 Mn5 Gd1 91.044(9) 2_554 .
Au2 Mn5 Gd1 124.418(17) 13 9
Au2 Mn5 Gd1 55.582(17) 5_445 9
Au2 Mn5 Gd1 55.582(17) 16_545 9
Au2 Mn5 Gd1 124.418(17) 8_455 9
Au1 Mn5 Gd1 59.882(18) 9 9
Au1 Mn5 Gd1 120.118(18) . 9
Au1 Mn5 Gd1 120.118(18) 12 9
Au1 Mn5 Gd1 59.882(18) 4 9
Gd1 Mn5 Gd1 91.044(9) 10_556 9
Gd1 Mn5 Gd1 88.956(8) 2_554 9
Gd1 Mn5 Gd1 180.00(3) . 9

loop_
_geom_bond_atom_site_label_1
_geom_bond_atom_site_label_2
_geom_bond_distance
_geom_bond_site_symmetry_2
Au1 Au3 2.8265(9) .
Au1 Mn5 2.8278(7) .
Au1 Au2 2.8618(9) 13
Au1 Mn4 2.9168(16) .
Au1 Au4 2.9249(16) 10_556
Au1 Mn4 2.9249(16) 10_556
Au1 Au2 2.9958(10) 16_545
Au1 Gd2 3.0150(10) .
Au1 Gd2 3.0770(7) 6_545
Au1 Au1 3.0869(13) 7_545
Au1 Gd1 3.0874(12) 10_556
Au2 Mn4 2.7589(7) .
Au2 Mn5 2.7738(7) 5
Au2 Au3 2.8158(9) 14_556
Au2 Au1 2.8618(9) 13
Au2 Gd2 2.9954(10) 13
Au2 Au1 2.9958(10) 16
Au2 Gd2 3.0431(8) .
Au2 Gd1 3.0843(11) 13
Au2 Au2 3.1596(14) 13
Au2 Au4 3.1975(8) 13
Au2 Mn4 3.1975(8) 13
Au3 Au3 2.7351(17) 9_556
Au3 Au2 2.8158(9) 7_545
Au3 Au2 2.8158(9) 14_456
Au3 Au1 2.8265(9) 12
Au3 Gd1 2.8745(14) .
Au3 Gd2 3.0166(11) 14_456
Au3 Gd2 3.0166(11) 6_545
Au3 Gd1 3.1082(15) 10_556
Au3 Gd1 3.1669(13) 2
Gd1 Au2 3.0843(11) 8_455
Gd1 Au2 3.0843(11) 13
Gd1 Au1 3.0874(12) 10_566
Gd1 Au1 3.0874(12) 3
Gd1 Au3 3.1082(15) 10_566
Gd1 Au3 3.1669(13) 2_554
Gd1 Au1 3.3012(12) 12
Gd1 Au2 3.3572(11) 7_545
Gd1 Au2 3.3572(11) 14_456
Gd2 Au2 2.9954(10) 16_545
Gd2 Au2 2.9954(10) 13
Gd2 Au1 3.0150(10) 4
Gd2 Au3 3.0166(11) 14_556
Gd2 Au3 3.0166(11) 6_544
Gd2 Au2 3.0431(8) 4
Gd2 Au1 3.0770(7) 7_545
Gd2 Au1 3.0770(7) 6_544
Gd2 Au4 3.3979(11) 13
Gd2 Mn4 3.3979(11) 13
Mn4 Au2 2.7589(7) 7_545
Mn4 Au1 2.9168(16) 7_545
Mn4 Au1 2.9249(16) 16
Mn4 Au1 2.9249(16) 10_566
Mn4 Au2 3.1975(8) 13
Mn4 Au2 3.1975(8) 11_566
Mn4 Gd2 3.3979(11) 10_566
Mn4 Gd2 3.3979(11) 13
Mn4 Gd1 3.4163(3) 14_556
Mn5 Au2 2.7738(7) 13
Mn5 Au2 2.7738(7) 5_445
Mn5 Au2 2.7738(7) 16_545
Mn5 Au2 2.7738(7) 8_455
Mn5 Au1 2.8278(7) 9
Mn5 Au1 2.8278(7) 12
Mn5 Au1 2.8278(7) 4
Mn5 Gd1 3.5706(11) 10_556
Mn5 Gd1 3.5706(11) 2_554
Mn5 Gd1 3.6360(12) 9
